data_4327891
loop_
_publ_author_name
'Jeongho Yeon'
'Sang-Hwan Kim'
'Sau Doan Nguyen'
'Hana Lee'
'P. Shiv Halasyamani'

_publ_contact_author_address
;
Department of Chemistry
University of Houston
Houston, Texas
77204-5003
USA
;
_publ_contact_author_email psh@uh.edu
_publ_contact_author_fax 1-713-743-0796
_publ_contact_author_name 'P. Shiv Halasyamani'
_publ_contact_author_phone 1-713-743-3278
_publ_section_title
;
 New Vanadium Selenites: Centrosymmetric Ca2(VO2)2(SeO3)3(H2O)2,
 Sr2(VO2)2(SeO3)3, and Ba(V2O5)(SeO3), and Noncentrosymmetric and Polar
 A4(VO2)2(SeO3)4(Se2O5) (A = Sr2+ or Pb2+)
;
_journal_name_full 'Inorganic Chemistry'
_journal_page_first 609
_journal_page_last 619
_journal_paper_doi 10.1021/ic2021403
_journal_volume 51
_journal_year 2012
_chemical_absolute_configuration unk
_chemical_formula_sum 'O21 Pb4 Se6 V2'
_chemical_formula_weight 1740.4
_chemical_name_systematic
;
 ?
;
_space_group_IT_number 43
_symmetry_cell_setting orthorhombic
_symmetry_space_group_name_Hall 'F 2 -2d'
_symmetry_space_group_name_H-M 'F d d 2'
_atom_sites_solution_primary direct
_atom_sites_solution_secondary difmap
_cell_angle_alpha 90
_cell_angle_beta 90
_cell_angle_gamma 90
_cell_formula_units_Z 8
_cell_length_a 25.029(2)
_cell_length_b 12.2147(10)
_cell_length_c 13.0154(10)
_cell_measurement_temperature 296(2)
_cell_measurement_theta_max 28.94
_cell_measurement_theta_min 2.43
_cell_volume 3979.1(5)
_computing_structure_refinement 'SHELXL-97 (Sheldrick, 1997)'
_computing_structure_solution 'SHELXS-97 (Sheldrick, 1990)'
_diffrn_ambient_temperature 296(2)
_diffrn_measured_fraction_theta_full 0.999
_diffrn_measured_fraction_theta_max 0.949
_diffrn_measurement_device_type 'Siemens area detector diffractometer'
_diffrn_measurement_method omega_scans
_diffrn_radiation_monochromator graphite
_diffrn_radiation_type MoK\a
_diffrn_radiation_wavelength 0.71073
_diffrn_reflns_av_R_equivalents 0.0385
_diffrn_reflns_av_unetI/netI 0.0319
_diffrn_reflns_limit_h_max 33
_diffrn_reflns_limit_h_min -22
_diffrn_reflns_limit_k_max 16
_diffrn_reflns_limit_k_min -16
_diffrn_reflns_limit_l_max 16
_diffrn_reflns_limit_l_min -17
_diffrn_reflns_number 6039
_diffrn_reflns_theta_full 25
_diffrn_reflns_theta_max 28.94
_diffrn_reflns_theta_min 2.43
_exptl_absorpt_coefficient_mu 45.707
_exptl_absorpt_correction_T_max 0.6578
_exptl_absorpt_correction_T_min 0.2084
_exptl_absorpt_correction_type psi-scan
_exptl_absorpt_process_details 'north et al., 1968'
_exptl_crystal_colour 'pale yellow'
_exptl_crystal_density_diffrn 5.81
_exptl_crystal_description block
_exptl_crystal_F_000 5968
_exptl_crystal_size_max 0.05
_exptl_crystal_size_mid 0.02
_exptl_crystal_size_min 0.01
_refine_diff_density_max 2.597
_refine_diff_density_min -1.549
_refine_diff_density_rms 0.292
_refine_ls_abs_structure_details 'Flack H D (1983), Acta Cryst. A39, 876-881'
_refine_ls_abs_structure_Flack 0.001(7)
_refine_ls_extinction_method none
_refine_ls_goodness_of_fit_ref 1.019
_refine_ls_matrix_type full
_refine_ls_number_parameters 151
_refine_ls_number_reflns 2262
_refine_ls_number_restraints 1
_refine_ls_restrained_S_all 1.019
_refine_ls_R_factor_all 0.0296
_refine_ls_R_factor_gt 0.0279
_refine_ls_shift/su_max 0.001
_refine_ls_shift/su_mean 0
_refine_ls_structure_factor_coef Fsqd
_refine_ls_weighting_details 'calc w=1/[\s^2^(Fo^2^)+(0.0451P)^2^+0.0000P] where P=(Fo^2^+2Fc^2^)/3'
_refine_ls_weighting_scheme calc
_refine_ls_wR_factor_gt 0.0679
_refine_ls_wR_factor_ref 0.0685
_reflns_number_gt 2147
_reflns_number_total 2262
_reflns_threshold_expression >2sigma(I)
_cod_data_source_file ic2021403_si_004_5.cif
_cod_data_source_block Pb4(VO2)2(SeO3)4(Se2O5)
_cod_depositor_comments
;
The following automatic conversions were performed:

'_exptl_absorpt_correction_type' value 'Psi scan' changed to
'psi-scan' according to the built-in table from CIF Core dictionary
named 'cif_core.dic' version 2.4.1 from 2010-06-29.

Automatic conversion script
Id: cif_fix_values 1715 2011-07-08 13:25:40Z adriana 
;
_cod_original_cell_volume 3979.1(6)
_cod_database_code 4327891

loop_
_symmetry_equiv_pos_as_xyz
'x, y, z'
'-x, -y, z'
'x+1/4, -y+1/4, z+1/4'
'-x+1/4, y+1/4, z+1/4'
'x, y+1/2, z+1/2'
'-x, -y+1/2, z+1/2'
'x+1/4, -y+3/4, z+3/4'
'-x+1/4, y+3/4, z+3/4'
'x+1/2, y, z+1/2'
'-x+1/2, -y, z+1/2'
'x+3/4, -y+1/4, z+3/4'
'-x+3/4, y+1/4, z+3/4'
'x+1/2, y+1/2, z'
'-x+1/2, -y+1/2, z'
'x+3/4, -y+3/4, z+1/4'
'-x+3/4, y+3/4, z+1/4'

loop_
_atom_site_label
_atom_site_type_symbol
_atom_site_fract_x
_atom_site_fract_y
_atom_site_fract_z
_atom_site_U_iso_or_equiv
_atom_site_adp_type
_atom_site_occupancy
_atom_site_symmetry_multiplicity
_atom_site_calc_flag
_atom_site_refinement_flags
Pb1 Pb 0.370469(18) 0.12156(3) 0.34863(3) 0.02860(14) Uani 1 1 d .
Pb2 Pb 0.211717(15) 0.89239(3) 0.57062(3) 0.02368(12) Uani 1 1 d .
Se1 Se 0.29992(4) 0.14037(8) 0.59500(9) 0.0200(3) Uani 1 1 d .
Se2 Se 0.27867(5) 0.86804(8) 0.81176(12) 0.0278(3) Uani 1 1 d .
Se3 Se 0.30976(4) 0.34790(7) 0.85977(9) 0.0204(2) Uani 1 1 d .
V1 V 0.36786(8) 0.60739(14) 0.31383(15) 0.0207(4) Uani 1 1 d .
O1 O 0.4183(3) 0.6728(5) 0.3602(6) 0.0330(17) Uani 1 1 d .
O2 O 0.3322(3) 0.5593(6) 0.4104(6) 0.0334(17) Uani 1 1 d .
O3 O 0.3230(3) 0.7346(6) 0.2873(6) 0.0297(16) Uani 1 1 d .
O4 O 0.3429(3) 0.0697(6) 0.6745(5) 0.0303(16) Uani 1 1 d .
O5 O 0.3441(3) 0.2197(6) 0.5285(5) 0.0284(16) Uani 1 1 d .
O6 O 0.2893(3) 0.0435(6) 0.5105(6) 0.0330(17) Uani 1 1 d .
O7 O 0.2258(3) 0.9307(6) 0.7660(6) 0.0308(17) Uani 1 1 d .
O8 O 0.3057(3) 0.8082(7) 0.7071(7) 0.045(2) Uani 1 1 d .
O9 O 0.25 0.75 0.8747(8) 0.031(2) Uani 1 2 d S
O10 O 0.3062(3) 0.7977(6) 0.4803(6) 0.0294(16) Uani 1 1 d .
O11 O 0.3697(2) 0.9126(5) 0.3660(6) 0.0242(14) Uani 1 1 d .

loop_
_atom_site_aniso_label
_atom_site_aniso_U_11
_atom_site_aniso_U_22
_atom_site_aniso_U_33
_atom_site_aniso_U_23
_atom_site_aniso_U_13
_atom_site_aniso_U_12
Pb1 0.0247(2) 0.0224(2) 0.0386(3) -0.00561(17) -0.00780(19) 0.00593(15)
Pb2 0.02047(19) 0.02085(19) 0.0297(3) -0.00271(18) 0.00080(17) 0.00062(15)
Se1 0.0200(5) 0.0143(4) 0.0256(7) -0.0037(5) 0.0004(4) 0.0010(3)
Se2 0.0220(5) 0.0225(5) 0.0389(9) -0.0052(6) -0.0005(5) -0.0022(4)
Se3 0.0158(4) 0.0137(4) 0.0317(6) -0.0029(4) -0.0002(4) 0.0000(3)
V1 0.0248(9) 0.0149(8) 0.0224(9) 0.0016(7) 0.0017(7) -0.0007(6)
O1 0.034(4) 0.024(4) 0.041(4) 0.003(4) -0.014(3) 0.000(3)
O2 0.043(4) 0.028(4) 0.029(4) 0.002(3) 0.005(3) -0.002(3)
O3 0.035(4) 0.019(4) 0.035(4) 0.000(3) -0.006(3) 0.005(3)
O4 0.040(4) 0.023(4) 0.027(4) 0.001(3) -0.013(3) 0.009(3)
O5 0.039(4) 0.023(4) 0.024(4) -0.003(3) 0.005(3) -0.010(3)
O6 0.049(5) 0.018(4) 0.032(4) -0.004(3) -0.005(3) -0.006(3)
O7 0.038(4) 0.029(4) 0.025(4) -0.002(3) 0.001(3) 0.007(3)
O8 0.037(4) 0.036(5) 0.060(6) -0.008(4) 0.033(4) -0.007(4)
O9 0.047(6) 0.024(5) 0.024(6) 0 0 -0.003(4)
O10 0.033(4) 0.022(4) 0.033(4) -0.004(3) 0.004(3) -0.004(3)
O11 0.020(3) 0.017(3) 0.036(4) -0.007(3) 0.003(3) -0.002(2)

loop_
_atom_type_symbol
_atom_type_description
_atom_type_scat_dispersion_real
_atom_type_scat_dispersion_imag
_atom_type_scat_source
O O 0.0106 0.006 'International Tables Vol C Tables 4.2.6.8 and 6.1.1.4'
V V 0.3005 0.5294 'International Tables Vol C Tables 4.2.6.8 and 6.1.1.4'
Se Se -0.0929 2.2259 'International Tables Vol C Tables 4.2.6.8 and 6.1.1.4'
Pb Pb -3.3944 10.1111 'International Tables Vol C Tables 4.2.6.8 and 6.1.1.4'

loop_
_geom_angle_atom_site_label_1
_geom_angle_atom_site_label_2
_geom_angle_atom_site_label_3
_geom_angle
_geom_angle_site_symmetry_1
_geom_angle_site_symmetry_3
O8 Pb1 O10 72.2(3) 12_544 12_544
O8 Pb1 O11 68.9(2) 12_544 1_545
O10 Pb1 O11 73.0(2) 12_544 1_545
O8 Pb1 O5 80.0(3) 12_544 .
O10 Pb1 O5 148.1(2) 12_544 .
O11 Pb1 O5 111.3(2) 1_545 .
O8 Pb1 O7 145.4(3) 12_544 10_564
O10 Pb1 O7 108.4(2) 12_544 10_564
O11 Pb1 O7 78.1(2) 1_545 10_564
O5 Pb1 O7 103.3(2) . 10_564
O8 Pb1 O4 79.7(3) 12_544 12_554
O10 Pb1 O4 106.6(2) 12_544 12_554
O11 Pb1 O4 147.3(2) 1_545 12_554
O5 Pb1 O4 52.2(2) . 12_554
O7 Pb1 O4 129.8(2) 10_564 12_554
O8 Pb1 O6 90.3(3) 12_544 .
O10 Pb1 O6 140.9(2) 12_544 .
O11 Pb1 O6 68.1(2) 1_545 .
O5 Pb1 O6 52.09(19) . .
O7 Pb1 O6 67.2(2) 10_564 .
O4 Pb1 O6 104.2(2) 12_554 .
O8 Pb1 O11 123.9(2) 12_544 12_544
O10 Pb1 O11 53.74(19) 12_544 12_544
O11 Pb1 O11 104.4(2) 1_545 12_544
O5 Pb1 O11 142.80(19) . 12_544
O7 Pb1 O11 73.7(2) 10_564 12_544
O4 Pb1 O11 100.47(19) 12_554 12_544
O6 Pb1 O11 140.91(18) . 12_544
O8 Pb1 O6 83.4(3) 12_544 12_554
O10 Pb1 O6 61.5(2) 12_544 12_554
O11 Pb1 O6 132.18(19) 1_545 12_554
O5 Pb1 O6 100.7(2) . 12_554
O7 Pb1 O6 128.4(2) 10_564 12_554
O4 Pb1 O6 48.66(19) 12_554 12_554
O6 Pb1 O6 152.8(3) . 12_554
O11 Pb1 O6 59.90(18) 12_544 12_554
O8 Pb1 O8 153.7(3) 12_544 5_544
O10 Pb1 O8 104.8(2) 12_544 5_544
O11 Pb1 O8 136.3(2) 1_545 5_544
O5 Pb1 O8 93.2(2) . 5_544
O7 Pb1 O8 60.8(2) 10_564 5_544
O4 Pb1 O8 76.2(2) 12_554 5_544
O6 Pb1 O8 105.53(18) . 5_544
O11 Pb1 O8 52.18(17) 12_544 5_544
O6 Pb1 O8 72.93(18) 12_554 5_544
O8 Pb1 O9 138.9(3) 12_544 5_544
O10 Pb1 O9 148.7(2) 12_544 5_544
O11 Pb1 O9 116.24(14) 1_545 5_544
O5 Pb1 O9 59.8(2) . 5_544
O7 Pb1 O9 50.51(19) 10_564 5_544
O4 Pb1 O9 81.68(17) 12_554 5_544
O6 Pb1 O9 59.45(19) . 5_544
O11 Pb1 O9 95.3(2) 12_544 5_544
O6 Pb1 O9 110.33(13) 12_554 5_544
O8 Pb1 O9 46.74(18) 5_544 5_544
O8 Pb1 Se3 96.1(2) 12_544 16_544
O10 Pb1 Se3 25.69(16) 12_544 16_544
O11 Pb1 Se3 89.98(16) 1_545 16_544
O5 Pb1 Se3 154.78(15) . 16_544
O7 Pb1 Se3 94.01(16) 10_564 16_544
O4 Pb1 Se3 102.63(14) 12_554 16_544
O6 Pb1 Se3 153.11(14) . 16_544
O11 Pb1 Se3 28.31(11) 12_544 16_544
O6 Pb1 Se3 54.10(13) 12_554 16_544
O8 Pb1 Se3 79.24(12) 5_544 16_544
O9 Pb1 Se3 123.66(17) 5_544 16_544
O2 Pb2 O11 81.3(2) 14_565 15_465
O2 Pb2 O1 76.5(3) 14_565 15_465
O11 Pb2 O1 78.2(2) 15_465 15_465
O2 Pb2 O7 148.6(2) 14_565 .
O11 Pb2 O7 86.7(2) 15_465 .
O1 Pb2 O7 72.7(2) 15_465 .
O2 Pb2 O10 75.8(2) 14_565 14_565
O11 Pb2 O10 73.1(2) 15_465 14_565
O1 Pb2 O10 142.5(2) 15_465 14_565
O7 Pb2 O10 127.9(2) . 14_565
O2 Pb2 O6 85.0(2) 14_565 1_565
O11 Pb2 O6 153.6(2) 15_465 1_565
O1 Pb2 O6 76.6(2) 15_465 1_565
O7 Pb2 O6 93.5(2) . 1_565
O10 Pb2 O6 125.1(2) 14_565 1_565
O2 Pb2 O10 96.8(2) 14_565 .
O11 Pb2 O10 138.8(2) 15_465 .
O1 Pb2 O10 141.7(2) 15_465 .
O7 Pb2 O10 111.0(2) . .
O10 Pb2 O10 66.7(3) 14_565 .
O6 Pb2 O10 65.2(2) 1_565 .
O2 Pb2 O8 129.0(2) 14_565 14_565
O11 Pb2 O8 60.7(2) 15_465 14_565
O1 Pb2 O8 122.0(3) 15_465 14_565
O7 Pb2 O8 66.2(2) . 14_565
O10 Pb2 O8 62.0(2) 14_565 14_565
O6 Pb2 O8 142.4(2) 1_565 14_565
O10 Pb2 O8 91.8(2) . 14_565
O2 Pb2 O8 155.4(2) 14_565 .
O11 Pb2 O8 118.5(2) 15_465 .
O1 Pb2 O8 119.8(2) 15_465 .
O7 Pb2 O8 53.4(2) . .
O10 Pb2 O8 95.2(2) 14_565 .
O6 Pb2 O8 81.6(2) 1_565 .
O10 Pb2 O8 58.80(19) . .
O8 Pb2 O8 60.8(2) 14_565 .
O2 Pb2 Se2 170.71(18) 14_565 .
O11 Pb2 Se2 101.82(17) 15_465 .
O1 Pb2 Se2 95.50(17) 15_465 .
O7 Pb2 Se2 25.18(16) . .
O10 Pb2 Se2 113.44(16) 14_565 .
O6 Pb2 Se2 88.57(16) 1_565 .
O10 Pb2 Se2 86.57(15) . .
O8 Pb2 Se2 59.29(14) 14_565 .
O8 Pb2 Se2 28.21(14) . .
O2 Pb2 Se3 72.61(19) 14_565 5_554
O11 Pb2 Se3 138.69(18) 15_465 5_554
O1 Pb2 Se3 123.88(19) 15_465 5_554
O7 Pb2 Se3 130.99(16) . 5_554
O10 Pb2 Se3 69.82(16) 14_565 5_554
O6 Pb2 Se3 55.33(16) 1_565 5_554
O10 Pb2 Se3 25.82(15) . 5_554
O8 Pb2 Se3 113.92(18) 14_565 5_554
O8 Pb2 Se3 82.80(13) . 5_554
Se2 Pb2 Se3 109.06(3) . 5_554
O2 Pb2 Se1 98.18(18) 14_565 1_565
O11 Pb2 Se1 138.25(16) 15_465 1_565
O1 Pb2 Se1 61.42(16) 15_465 1_565
O7 Pb2 Se1 72.19(17) . 1_565
O10 Pb2 Se1 147.68(16) 14_565 1_565
O6 Pb2 Se1 23.47(16) 1_565 1_565
O10 Pb2 Se1 82.89(15) . 1_565
O8 Pb2 Se1 132.83(14) 14_565 1_565
O8 Pb2 Se1 77.01(15) . 1_565
Se2 Pb2 Se1 73.59(3) . 1_565
Se3 Pb2 Se1 78.04(2) 5_554 1_565
O6 Se1 O5 100.1(4) . .
O6 Se1 O4 98.2(4) . .
O5 Se1 O4 100.6(4) . .
O6 Se1 Pb1 56.4(3) . .
O4 Se1 Pb1 101.1(3) . .
O5 Se1 Pb2 142.6(2) . 1_545
O4 Se1 Pb2 90.8(3) . 1_545
Pb1 Se1 Pb2 99.11(3) . 1_545
O6 Se1 Pb1 58.3(3) . 16_545
O5 Se1 Pb1 98.9(3) . 16_545
Pb1 Se1 Pb1 72.991(19) . 16_545
Pb2 Se1 Pb1 67.490(19) 1_545 16_545
O7 Se2 O8 103.4(4) . .
O7 Se2 O9 102.5(3) . .
O8 Se2 O9 100.3(4) . .
O8 Se2 Pb2 61.0(3) . .
O9 Se2 Pb2 106.2(3) . .
O7 Se2 Pb1 105.6(3) . 16
O9 Se2 Pb1 127.7(2) . 16
Pb2 Se2 Pb1 70.42(3) . 16
O8 Se2 Pb1 121.0(3) . 10_565
O9 Se2 Pb1 64.88(4) . 10_565
Pb2 Se2 Pb1 69.14(2) . 10_565
Pb1 Se2 Pb1 139.55(4) 16 10_565
O7 Se2 Pb1 154.0(3) . 5
O8 Se2 Pb1 61.2(3) . 5
O9 Se2 Pb1 63.43(4) . 5
Pb2 Se2 Pb1 117.30(4) . 5
Pb1 Se2 Pb1 72.36(2) 16 5
Pb1 Se2 Pb1 127.39(3) 10_565 5
O10 Se3 O11 99.9(4) 5_545 5_545
O10 Se3 O3 103.3(4) 5_545 5_545
O11 Se3 O3 103.4(3) 5_545 5_545
O11 Se3 Pb1 59.3(3) 5_545 12
O3 Se3 Pb1 116.8(2) 5_545 12
O10 Se3 Pb1 112.9(3) 5_545 5
O3 Se3 Pb1 129.4(2) 5_545 5
Pb1 Se3 Pb1 76.05(2) 12 5
O10 Se3 Pb2 48.1(3) 5_545 5_545
O11 Se3 Pb2 118.7(2) 5_545 5_545
O3 Se3 Pb2 130.9(2) 5_545 5_545
Pb1 Se3 Pb2 70.69(2) 12 5_545
Pb1 Se3 Pb2 99.73(3) 5 5_545
O10 Se3 Pb2 100.8(2) 5_545 3_565
O3 Se3 Pb2 76.0(2) 5_545 3_565
Pb1 Se3 Pb2 68.24(2) 12 3_565
Pb1 Se3 Pb2 63.705(18) 5 3_565
Pb2 Se3 Pb2 138.30(4) 5_545 3_565
O11 Se3 Pb2 115.0(3) 5_545 10_565
O3 Se3 Pb2 79.2(2) 5_545 10_565
Pb1 Se3 Pb2 62.29(2) 12 10_565
Pb1 Se3 Pb2 137.74(3) 5 10_565
Pb2 Se3 Pb2 61.26(2) 5_545 10_565
Pb2 Se3 Pb2 104.10(3) 3_565 10_565
O1 V1 O2 108.4(4) . .
O1 V1 O3 97.0(3) . .
O2 V1 O3 96.2(4) . .
O1 V1 O4 135.1(4) . 5_554
O2 V1 O4 116.5(4) . 5_554
O3 V1 O4 80.8(3) . 5_554
O1 V1 O5 97.6(3) . 12_554
O2 V1 O5 97.7(3) . 12_554
O3 V1 O5 155.6(3) . 12_554
O4 V1 O5 75.0(3) 5_554 12_554
O1 V1 Pb2 28.5(3) . 7_564
O2 V1 Pb2 126.5(3) . 7_564
O3 V1 Pb2 73.9(2) . 7_564
O4 V1 Pb2 113.5(2) 5_554 7_564
O5 V1 Pb2 112.6(2) 12_554 7_564
O1 V1 Pb2 94.5(3) . 14_565
O2 V1 Pb2 21.4(3) . 14_565
O3 V1 Pb2 81.8(2) . 14_565
O4 V1 Pb2 128.9(2) 5_554 14_565
O5 V1 Pb2 116.4(2) 12_554 14_565
Pb2 V1 Pb2 106.96(5) 7_564 14_565
O1 V1 Pb1 123.9(3) . 12_554
O2 V1 Pb1 108.3(3) . 12_554
O3 V1 Pb1 119.3(2) . 12_554
O4 V1 Pb1 38.5(2) 5_554 12_554
O5 V1 Pb1 36.7(2) 12_554 12_554
Pb2 V1 Pb1 122.59(5) 7_564 12_554
Pb2 V1 Pb1 129.41(5) 14_565 12_554
V1 O1 Pb2 134.0(4) . 7_564
V1 O2 Pb2 144.3(4) . 14_565
Se3 O3 V1 131.3(4) 5_554 .
Se1 O4 V1 129.2(4) . 5_545
Se1 O4 Pb1 115.5(3) . 16_545
V1 O4 Pb1 115.3(3) 5_545 16_545
Se1 O5 V1 132.3(4) . 16_545
Se1 O5 Pb1 110.2(3) . .
V1 O5 Pb1 117.3(3) 16_545 .
Se1 O6 Pb2 113.8(4) . 1_545
Se1 O6 Pb1 97.4(3) . .
Pb2 O6 Pb1 148.9(3) 1_545 .
Se1 O6 Pb1 96.6(3) . 16_545
Pb2 O6 Pb1 87.59(19) 1_545 16_545
Pb1 O6 Pb1 89.0(2) . 16_545
Se2 O7 Pb2 112.3(3) . .
Se2 O7 Pb1 117.5(4) . 10_565
Pb2 O7 Pb1 103.0(3) . 10_565
Se2 O8 Pb1 129.1(4) . 16
Se2 O8 Pb2 139.4(4) . 14_565
Pb1 O8 Pb2 91.5(2) 16 14_565
Se2 O8 Pb2 90.8(3) . .
Pb1 O8 Pb2 97.8(3) 16 .
Pb2 O8 Pb2 80.0(2) 14_565 .
Se2 O8 Pb1 92.6(4) . 5
Pb1 O8 Pb1 99.6(3) 16 5
Pb2 O8 Pb1 81.0(2) 14_565 5
Pb2 O8 Pb1 154.4(3) . 5
Se2 O9 Se2 126.1(6) 14_565 .
Se2 O9 Pb1 88.34(11) 14_565 10_565
Se2 O9 Pb1 86.51(10) . 10_565
Se2 O9 Pb1 86.51(10) 14_565 5
Se2 O9 Pb1 88.34(11) . 5
Pb1 O9 Pb1 168.6(3) 10_565 5
Se3 O10 Pb1 113.1(3) 5_554 16
Se3 O10 Pb2 138.0(4) 5_554 14_565
Pb1 O10 Pb2 99.4(3) 16 14_565
Se3 O10 Pb2 106.1(3) 5_554 .
Pb1 O10 Pb2 101.6(2) 16 .
Pb2 O10 Pb2 91.8(2) 14_565 .
Se3 O11 Pb2 133.3(3) 5_554 7_564
Se3 O11 Pb1 117.8(3) 5_554 1_565
Pb2 O11 Pb1 104.1(2) 7_564 1_565
Se3 O11 Pb1 92.4(3) 5_554 16
Pb2 O11 Pb1 96.7(2) 7_564 16
Pb1 O11 Pb1 104.4(2) 1_565 16

loop_
_geom_bond_atom_site_label_1
_geom_bond_atom_site_label_2
_geom_bond_distance
_geom_bond_site_symmetry_2
Pb1 O8 2.451(7) 12_544
Pb1 O10 2.561(7) 12_544
Pb1 O11 2.562(7) 1_545
Pb1 O5 2.711(7) .
Pb1 O7 2.714(7) 10_564
Pb1 O4 2.770(7) 12_554
Pb1 O6 3.079(8) .
Pb1 O11 3.079(8) 12_544
Pb1 O6 3.291(8) 12_554
Pb1 O8 3.349(10) 5_544
Pb1 O9 3.416(1) 5_544
Pb2 O2 2.431(8) 14_565
Pb2 O11 2.471(6) 15_465
Pb2 O1 2.558(7) 15_465
Pb2 O7 2.609(7) .
Pb2 O10 2.641(8) 14_565
Pb2 O6 2.790(7) 1_565
Pb2 O10 2.883(7) .
Pb2 O8 3.057(8) 14_565
Pb2 O8 3.122(10) .
Se1 O6 1.637(7) .
Se1 O5 1.707(7) .
Se1 O4 1.724(7) .
Se2 O7 1.641(7) .
Se2 O8 1.688(8) .
Se2 O9 1.807(5) .
Se3 O10 1.686(7) 5_545
Se3 O11 1.698(6) 5_545
Se3 O3 1.707(7) 5_545
V1 O1 1.611(7) .
V1 O2 1.649(8) .
V1 O3 1.948(7) .
V1 O4 1.973(7) 5_554
V1 O5 1.986(7) 12_554
O1 Pb2 2.558(7) 7_564
O2 Pb2 2.431(8) 14_565
O3 Se3 1.707(7) 5_554
O4 V1 1.973(7) 5_545
O4 Pb1 2.770(7) 16_545
O5 V1 1.986(7) 16_545
O6 Pb2 2.790(7) 1_545
O6 Pb1 3.291(8) 16_545
O7 Pb1 2.714(7) 10_565
O8 Pb1 2.451(7) 16
O8 Pb2 3.057(8) 14_565
O8 Pb1 3.349(10) 5
O9 Se2 1.807(5) 14_565
O9 Pb1 3.4158(11) 10_565
O9 Pb1 3.4158(11) 5
O10 Se3 1.686(7) 5_554
O10 Pb1 2.561(7) 16
O10 Pb2 2.641(8) 14_565
O11 Se3 1.698(6) 5_554
O11 Pb2 2.471(6) 7_564
O11 Pb1 2.562(7) 1_565
O11 Pb1 3.079(8) 16
